data_4319232
loop_
_publ_author_name
'Werner Uhl'
'Sandra Melle'
'Gernot Frenking'
'Michael Hartmann'

_publ_section_title
;
 Reaction of Ni2Cp2(\m-CO)2 with the Alkylgallium(I) and Alkylindium(I)
 Compounds E4[C(SiMe3)3]4 (E = Ga, In). Insertion of E-R Groups into the
 Ni-Ni Bond versus Replacement of CO by the Isolobal E-R Ligands
;
_journal_name_full 'Inorganic Chemistry'
_journal_page_first 750
_journal_page_last 755
_journal_paper_doi 10.1021/ic0005947
_journal_volume 40
_journal_year 2001
_chemical_formula_sum 'C30 H64 Ga2 Ni2 Si6'
_chemical_formula_weight 850.21
_chemical_name_systematic
; 
 ? 
;
_space_group_IT_number 14
_symmetry_space_group_name_Hall '-P 2ybc'
_symmetry_space_group_name_H-M 'P 1 21/c 1'
_atom_sites_solution_hydrogens geom
_atom_sites_solution_primary direct
_atom_sites_solution_secondary difmap
_audit_creation_method SHELXL-97
_cell_angle_alpha 90.00
_cell_angle_beta 106.89(3)
_cell_angle_gamma 90.00
_cell_formula_units_Z 4
_cell_length_a 13.914(3)
_cell_length_b 17.073(3)
_cell_length_c 18.490(4)
_cell_measurement_temperature 293(2)
_cell_volume 4202.9(16)
_computing_structure_refinement 'SHELXL-97 (Sheldrick, 1997)'
_computing_structure_solution 'SHELXS-97 (Sheldrick, 1990)'
_diffrn_ambient_temperature 213
_diffrn_measured_fraction_theta_full 0.903
_diffrn_measured_fraction_theta_max 0.903
_diffrn_radiation_monochromator graphite
_diffrn_radiation_source 'fine-focus sealed tube'
_diffrn_radiation_type MoK\a
_diffrn_radiation_wavelength 0.71073
_diffrn_reflns_av_R_equivalents 0.0384
_diffrn_reflns_av_sigmaI/netI 0.0304
_diffrn_reflns_limit_h_max 17
_diffrn_reflns_limit_h_min -17
_diffrn_reflns_limit_k_max 20
_diffrn_reflns_limit_k_min -20
_diffrn_reflns_limit_l_max 20
_diffrn_reflns_limit_l_min -20
_diffrn_reflns_number 30084
_diffrn_reflns_theta_full 25.99
_diffrn_reflns_theta_max 25.99
_diffrn_reflns_theta_min 2.02
_exptl_absorpt_coefficient_mu 2.340
_exptl_crystal_density_diffrn 1.344
_exptl_crystal_density_method 'not measured'
_exptl_crystal_F_000 1784
_refine_diff_density_max 0.595
_refine_diff_density_min -0.551
_refine_diff_density_rms 0.058
_refine_ls_extinction_method none
_refine_ls_goodness_of_fit_ref 0.668
_refine_ls_hydrogen_treatment mixed
_refine_ls_matrix_type full
_refine_ls_number_parameters 437
_refine_ls_number_reflns 7707
_refine_ls_number_restraints 22
_refine_ls_restrained_S_all 0.673
_refine_ls_R_factor_all 0.0373
_refine_ls_R_factor_gt 0.0263
_refine_ls_shift/su_max 1.550
_refine_ls_shift/su_mean 0.084
_refine_ls_structure_factor_coef Fsqd
_refine_ls_weighting_details 'w=1/[\s^2^(Fo^2^)+(0.1000P)^2^+0.0000P] where P=(Fo^2^+2Fc^2^)/3'
_refine_ls_weighting_scheme calc
_refine_ls_wR_factor_gt 0.0786
_refine_ls_wR_factor_ref 0.0883
_reflns_number_gt 6201
_reflns_number_total 7707
_reflns_threshold_expression >2sigma(I)
_cod_data_source_file ic0005947_3.cif
_cod_data_source_block (CpNi)2(GaC(SiMe3)3)2
_cod_depositor_comments
;
The following automatic conversions were performed:

'_refine_ls_weighting_scheme' value 'calc
w=1/[\s^2^(Fo^2^)+(0.1000P)^2^+0.0000P] where P=(Fo^2^+2Fc^2^)/3' was
changed to 'calc'. New tag '_refine_ls_weighting_details' was
created. The value of the new tag was set to
'w=1/[\s^2^(Fo^2^)+(0.1000P)^2^+0.0000P] where P=(Fo^2^+2Fc^2^)/3'.

Automatic conversion script
Id: cif_fix_values 3143 2015-03-26 13:38:13Z robertas 
;
_cod_original_cell_volume 4202.9(15)
_cod_database_code 4319232

loop_
_symmetry_equiv_pos_as_xyz
'x, y, z'
'-x, y+1/2, -z+1/2'
'-x, -y, -z'
'x, -y-1/2, z-1/2'

loop_
_atom_site_label
_atom_site_type_symbol
_atom_site_fract_x
_atom_site_fract_y
_atom_site_fract_z
_atom_site_U_iso_or_equiv
_atom_site_adp_type
_atom_site_occupancy
_atom_site_calc_flag
_atom_site_refinement_flags
_atom_site_disorder_assembly
_atom_site_disorder_group
Ni1 Ni 0.71226(3) 0.179298(17) 0.097954(19) 0.02829(9) Uani 1 d . . .
C3 C 0.6727(3) 0.1382(2) -0.01285(19) 0.0529(8) Uani 1 d . . .
H3 H 0.6162 0.1571 -0.0523 0.063 Uiso 1 calc R . .
C4 C 0.6719(3) 0.07448(19) 0.0350(2) 0.0601(10) Uani 1 d . . .
H4 H 0.6147 0.0430 0.0348 0.072 Uiso 1 calc R . .
C5 C 0.7695(4) 0.0652(2) 0.0831(2) 0.0684(12) Uani 1 d . . .
H5 H 0.7910 0.0254 0.1210 0.082 Uiso 1 calc R . .
C6 C 0.8306(3) 0.1238(2) 0.0665(2) 0.0605(10) Uani 1 d . . .
H6 H 0.9009 0.1316 0.0912 0.073 Uiso 1 calc R . .
C7 C 0.7699(3) 0.1692(2) 0.0068(2) 0.0532(8) Uani 1 d . . .
H7 H 0.7915 0.2136 -0.0163 0.064 Uiso 1 calc R . .
Ni2 Ni 0.69951(3) 0.190033(18) 0.226896(19) 0.02903(9) Uani 1 d . . .
C8 C 0.6787(3) 0.1909(2) 0.3328(2) 0.0562(9) Uani 1 d . . .
H8 H 0.6454 0.2330 0.3502 0.067 Uiso 1 calc R . .
C9 C 0.6332(3) 0.1233(2) 0.2953(2) 0.0658(11) Uani 1 d . . .
H9 H 0.5629 0.1109 0.2824 0.079 Uiso 1 calc R . .
C10 C 0.7066(5) 0.0773(2) 0.2800(3) 0.0812(15) Uani 1 d . . .
H10 H 0.6963 0.0275 0.2549 0.097 Uiso 1 calc R . .
C11 C 0.7975(4) 0.1155(3) 0.3071(3) 0.0838(16) Uani 1 d . . .
H11 H 0.8612 0.0969 0.3039 0.101 Uiso 1 calc R . .
C12 C 0.7807(3) 0.1861(3) 0.3402(2) 0.0685(12) Uani 1 d . . .
H12 H 0.8307 0.2242 0.3637 0.082 Uiso 1 calc R . .
Ga1 Ga 0.786900(19) 0.277592(14) 0.177686(16) 0.02561(8) Uani 1 d . . .
C1 C 0.87902(18) 0.36955(14) 0.19681(16) 0.0315(6) Uani 1 d D . .
Si11 Si 0.88521(7) 0.40217(5) 0.09783(6) 0.0390(2) Uani 0.8567(18) d PD A 1
C111 C 0.9648(3) 0.3357(3) 0.0587(3) 0.0636(12) Uani 0.8567(18) d PD A 1
H11A H 0.9627 0.3526 0.0088 0.076 Uiso 0.8567(18) calc PR A 1
H11B H 0.9397 0.2831 0.0567 0.076 Uiso 0.8567(18) calc PR A 1
H11C H 1.0328 0.3373 0.0907 0.076 Uiso 0.8567(18) calc PR A 1
C112 C 0.7581(6) 0.4028(3) 0.0258(3) 0.0472(13) Uani 0.8567(18) d PD A 1
H11D H 0.7164 0.4415 0.0395 0.057 Uiso 0.8567(18) calc PR A 1
H11E H 0.7277 0.3521 0.0241 0.057 Uiso 0.8567(18) calc PR A 1
H11F H 0.7654 0.4152 -0.0230 0.057 Uiso 0.8567(18) calc PR A 1
C113 C 0.9382(5) 0.5028(3) 0.0975(4) 0.0716(16) Uani 0.8567(18) d PD A 1
H11G H 1.0061 0.5039 0.1299 0.086 Uiso 0.8567(18) calc PR A 1
H11H H 0.8984 0.5397 0.1154 0.086 Uiso 0.8567(18) calc PR A 1
H11I H 0.9375 0.5164 0.0469 0.086 Uiso 0.8567(18) calc PR A 1
Si12 Si 0.82434(7) 0.44780(5) 0.24420(6) 0.0362(2) Uani 0.8567(18) d PD A 1
C121 C 0.7736(5) 0.4096(4) 0.3197(5) 0.053(2) Uani 0.8567(18) d PD A 1
H12A H 0.7289 0.3667 0.3003 0.063 Uiso 0.8567(18) calc PR A 1
H12B H 0.7376 0.4504 0.3364 0.063 Uiso 0.8567(18) calc PR A 1
H12C H 0.8279 0.3918 0.3615 0.063 Uiso 0.8567(18) calc PR A 1
C122 C 0.7140(5) 0.4975(3) 0.1767(4) 0.0653(15) Uani 0.8567(18) d PD A 1
H12D H 0.6646 0.4590 0.1530 0.078 Uiso 0.8567(18) calc PR A 1
H12E H 0.7358 0.5247 0.1388 0.078 Uiso 0.8567(18) calc PR A 1
H12F H 0.6853 0.5342 0.2038 0.078 Uiso 0.8567(18) calc PR A 1
C123 C 0.9219(7) 0.5245(4) 0.2927(6) 0.087(3) Uani 0.8567(18) d PD A 1
H12G H 0.8888 0.5680 0.3081 0.105 Uiso 0.8567(18) calc PR A 1
H12H H 0.9570 0.5423 0.2581 0.105 Uiso 0.8567(18) calc PR A 1
H12I H 0.9689 0.5017 0.3363 0.105 Uiso 0.8567(18) calc PR A 1
Si13 Si 1.00354(7) 0.33292(6) 0.25746(7) 0.0474(3) Uani 0.8567(18) d PD A 1
C131 C 1.0308(5) 0.2306(3) 0.2327(5) 0.079(3) Uani 0.8567(18) d PD A 1
H13A H 0.9757 0.1971 0.2334 0.095 Uiso 0.8567(18) calc PR A 1
H13B H 1.0910 0.2122 0.2689 0.095 Uiso 0.8567(18) calc PR A 1
H13C H 1.0398 0.2301 0.1832 0.095 Uiso 0.8567(18) calc PR A 1
C132 C 1.0108(4) 0.3276(3) 0.3605(3) 0.0751(16) Uani 0.8567(18) d PD A 1
H13D H 0.9669 0.2871 0.3681 0.090 Uiso 0.8567(18) calc PR A 1
H13E H 0.9908 0.3769 0.3764 0.090 Uiso 0.8567(18) calc PR A 1
H13F H 1.0786 0.3161 0.3896 0.090 Uiso 0.8567(18) calc PR A 1
C133 C 1.1118(5) 0.3969(6) 0.2535(6) 0.076(4) Uani 0.8567(18) d PD A 1
H13G H 1.1733 0.3748 0.2847 0.092 Uiso 0.8567(18) calc PR A 1
H13H H 1.1029 0.4484 0.2714 0.092 Uiso 0.8567(18) calc PR A 1
H13I H 1.1144 0.4001 0.2022 0.092 Uiso 0.8567(18) calc PR A 1
Si1A Si 0.8295(4) 0.4465(3) 0.1332(3) 0.0368(14) Uiso 0.1433(18) d PD A 2
C1A1 C 0.785(3) 0.403(3) 0.0371(17) 0.063(17) Uiso 0.1433(18) d PD A 2
H1A1 H 0.8348 0.3674 0.0299 0.075 Uiso 0.1433(18) calc PR A 2
H1A2 H 0.7742 0.4440 0.0000 0.075 Uiso 0.1433(18) calc PR A 2
H1A3 H 0.7234 0.3754 0.0318 0.075 Uiso 0.1433(18) calc PR A 2
C1A2 C 0.730(3) 0.507(2) 0.154(3) 0.066(13) Uiso 0.1433(18) d PD A 2
H1A4 H 0.6914 0.4754 0.1785 0.079 Uiso 0.1433(18) calc PR A 2
H1A5 H 0.6863 0.5278 0.1079 0.079 Uiso 0.1433(18) calc PR A 2
H1A6 H 0.7602 0.5496 0.1869 0.079 Uiso 0.1433(18) calc PR A 2
C1A3 C 0.9274(14) 0.5204(11) 0.1213(15) 0.032(5) Uiso 0.1433(18) d PD A 2
H1A7 H 0.9686 0.5368 0.1702 0.039 Uiso 0.1433(18) calc PR A 2
H1A8 H 0.8939 0.5652 0.0938 0.039 Uiso 0.1433(18) calc PR A 2
H1A9 H 0.9688 0.4965 0.0941 0.039 Uiso 0.1433(18) calc PR A 2
Si1B Si 0.8912(4) 0.4073(3) 0.3056(3) 0.0357(14) Uiso 0.1433(18) d PD A 2
C1B1 C 0.773(2) 0.413(3) 0.334(3) 0.047(12) Uiso 0.1433(18) d PD A 2
H1B1 H 0.7846 0.4434 0.3794 0.056 Uiso 0.1433(18) calc PR A 2
H1B2 H 0.7518 0.3613 0.3427 0.056 Uiso 0.1433(18) calc PR A 2
H1B3 H 0.7212 0.4376 0.2944 0.056 Uiso 0.1433(18) calc PR A 2
C1B2 C 0.915(3) 0.5124(14) 0.290(3) 0.059(11) Uiso 0.1433(18) d PD A 2
H1B4 H 0.8874 0.5247 0.2371 0.071 Uiso 0.1433(18) calc PR A 2
H1B5 H 0.9861 0.5219 0.3048 0.071 Uiso 0.1433(18) calc PR A 2
H1B6 H 0.8840 0.5447 0.3190 0.071 Uiso 0.1433(18) calc PR A 2
C1B3 C 0.9736(18) 0.3454(14) 0.3827(14) 0.053(6) Uiso 0.1433(18) d PD A 2
H1B7 H 0.9784 0.3687 0.4308 0.064 Uiso 0.1433(18) calc PR A 2
H1B8 H 1.0393 0.3418 0.3760 0.064 Uiso 0.1433(18) calc PR A 2
H1B9 H 0.9452 0.2939 0.3807 0.064 Uiso 0.1433(18) calc PR A 2
Si1C Si 1.0033(5) 0.3252(4) 0.2006(5) 0.0483(17) Uiso 0.1433(18) d PD A 2
C1C1 C 1.027(5) 0.2246(17) 0.242(3) 0.12(3) Uiso 0.1433(18) d PD A 2
H1C1 H 1.0339 0.2270 0.2951 0.138 Uiso 0.1433(18) calc PR A 2
H1C2 H 1.0878 0.2042 0.2344 0.138 Uiso 0.1433(18) calc PR A 2
H1C3 H 0.9719 0.1911 0.2175 0.138 Uiso 0.1433(18) calc PR A 2
C1C2 C 1.004(2) 0.3080(16) 0.0994(11) 0.060(7) Uiso 0.1433(18) d PD A 2
H1C4 H 0.9429 0.2829 0.0718 0.073 Uiso 0.1433(18) calc PR A 2
H1C5 H 1.0602 0.2752 0.0991 0.073 Uiso 0.1433(18) calc PR A 2
H1C6 H 1.0103 0.3573 0.0761 0.073 Uiso 0.1433(18) calc PR A 2
C1C3 C 1.116(4) 0.387(3) 0.245(3) 0.09(2) Uiso 0.1433(18) d PD A 2
H1C7 H 1.1065 0.4383 0.2232 0.104 Uiso 0.1433(18) calc PR A 2
H1C8 H 1.1744 0.3634 0.2365 0.104 Uiso 0.1433(18) calc PR A 2
H1C9 H 1.1251 0.3906 0.2985 0.104 Uiso 0.1433(18) calc PR A 2
Ga2 Ga 0.57077(2) 0.222715(15) 0.123629(16) 0.02716(8) Uani 1 d . . .
C2 C 0.42621(19) 0.25219(15) 0.08242(15) 0.0313(5) Uani 1 d . . .
Si21 Si 0.39495(6) 0.25043(5) -0.02415(5) 0.03914(19) Uani 1 d . . .
C211 C 0.2705(2) 0.2969(3) -0.0720(2) 0.0631(10) Uani 1 d . . .
H21A H 0.2184 0.2700 -0.0574 0.076 Uiso 1 calc R . .
H21B H 0.2575 0.2937 -0.1258 0.076 Uiso 1 calc R . .
H21C H 0.2718 0.3509 -0.0572 0.076 Uiso 1 calc R . .
C212 C 0.4894(2) 0.3043(2) -0.0602(2) 0.0520(8) Uani 1 d . . .
H21D H 0.4747 0.3593 -0.0626 0.062 Uiso 1 calc R . .
H21E H 0.4863 0.2855 -0.1098 0.062 Uiso 1 calc R . .
H21F H 0.5555 0.2955 -0.0267 0.062 Uiso 1 calc R . .
C213 C 0.3887(3) 0.1483(2) -0.0627(2) 0.0638(10) Uani 1 d . . .
H21G H 0.4523 0.1229 -0.0420 0.077 Uiso 1 calc R . .
H21H H 0.3732 0.1504 -0.1168 0.077 Uiso 1 calc R . .
H21I H 0.3374 0.1194 -0.0491 0.077 Uiso 1 calc R . .
Si22 Si 0.35700(7) 0.17317(6) 0.11934(5) 0.0496(2) Uani 1 d . . .
C221 C 0.4186(3) 0.0751(2) 0.1201(2) 0.0694(12) Uani 1 d . . .
H22A H 0.4897 0.0801 0.1429 0.083 Uiso 1 calc R . .
H22B H 0.4059 0.0565 0.0692 0.083 Uiso 1 calc R . .
H22C H 0.3917 0.0385 0.1486 0.083 Uiso 1 calc R . .
C222 C 0.2217(3) 0.1612(3) 0.0625(3) 0.0826(15) Uani 1 d . . .
H22D H 0.1881 0.1283 0.0896 0.099 Uiso 1 calc R . .
H22E H 0.2183 0.1376 0.0147 0.099 Uiso 1 calc R . .
H22F H 0.1898 0.2116 0.0543 0.099 Uiso 1 calc R . .
C223 C 0.3546(4) 0.1931(3) 0.2185(3) 0.0802(14) Uani 1 d . . .
H22G H 0.3262 0.1489 0.2371 0.096 Uiso 1 calc R . .
H22H H 0.3146 0.2387 0.2191 0.096 Uiso 1 calc R . .
H22I H 0.4219 0.2018 0.2502 0.096 Uiso 1 calc R . .
Si23 Si 0.40639(6) 0.35321(5) 0.11858(6) 0.0438(2) Uani 1 d . . .
C231 C 0.4796(3) 0.3678(2) 0.2199(2) 0.0667(11) Uani 1 d . . .
H23A H 0.4667 0.4193 0.2358 0.080 Uiso 1 calc R . .
H23B H 0.5500 0.3624 0.2252 0.080 Uiso 1 calc R . .
H23C H 0.4597 0.3293 0.2505 0.080 Uiso 1 calc R . .
C232 C 0.2711(3) 0.3742(3) 0.1093(3) 0.0764(13) Uani 1 d . . .
H23D H 0.2473 0.3381 0.1401 0.092 Uiso 1 calc R . .
H23E H 0.2320 0.3684 0.0575 0.092 Uiso 1 calc R . .
H23F H 0.2646 0.4268 0.1257 0.092 Uiso 1 calc R . .
C233 C 0.4476(3) 0.4337(2) 0.0654(3) 0.0681(11) Uani 1 d . . .
H23G H 0.4426 0.4831 0.0889 0.082 Uiso 1 calc R . .
H23H H 0.4053 0.4343 0.0141 0.082 Uiso 1 calc R . .
H23I H 0.5160 0.4249 0.0660 0.082 Uiso 1 calc R . .

loop_
_atom_site_aniso_label
_atom_site_aniso_U_11
_atom_site_aniso_U_22
_atom_site_aniso_U_33
_atom_site_aniso_U_23
_atom_site_aniso_U_13
_atom_site_aniso_U_12
Ni1 0.03965(19) 0.02225(15) 0.02194(19) -0.00330(11) 0.00732(13) -0.00067(12)
C3 0.064(2) 0.059(2) 0.0303(19) -0.0172(14) 0.0055(14) 0.0094(16)
C4 0.083(3) 0.0366(16) 0.060(3) -0.0280(16) 0.021(2) -0.0122(16)
C5 0.106(3) 0.0336(17) 0.061(3) -0.0049(15) 0.018(2) 0.0282(19)
C6 0.055(2) 0.070(2) 0.052(2) -0.0232(18) 0.0083(16) 0.0191(17)
C7 0.069(2) 0.059(2) 0.039(2) -0.0104(15) 0.0269(16) 0.0045(16)
Ni2 0.03954(19) 0.02632(16) 0.01946(19) 0.00282(11) 0.00579(13) 0.00003(12)
C8 0.079(3) 0.064(2) 0.030(2) 0.0072(15) 0.0235(17) 0.0069(18)
C9 0.077(3) 0.077(3) 0.041(2) 0.0252(18) 0.0137(18) -0.023(2)
C10 0.153(5) 0.0360(18) 0.061(3) 0.0229(17) 0.041(3) 0.010(2)
C11 0.085(3) 0.106(4) 0.064(3) 0.056(3) 0.028(2) 0.053(3)
C12 0.063(2) 0.103(3) 0.027(2) 0.0200(19) -0.0059(16) -0.017(2)
Ga1 0.02738(14) 0.02107(13) 0.02616(17) -0.00227(9) 0.00425(11) 0.00028(9)
C1 0.0255(12) 0.0266(12) 0.0402(17) -0.0059(10) 0.0061(10) -0.0019(9)
Si11 0.0396(5) 0.0402(5) 0.0394(6) -0.0037(4) 0.0149(4) -0.0114(4)
C111 0.052(2) 0.091(3) 0.056(3) -0.017(2) 0.030(2) -0.011(2)
C112 0.053(3) 0.048(3) 0.036(2) 0.0084(17) 0.006(2) -0.003(2)
C113 0.086(4) 0.062(3) 0.076(4) -0.009(3) 0.040(3) -0.036(3)
Si12 0.0423(5) 0.0247(4) 0.0416(6) -0.0102(3) 0.0122(4) -0.0020(3)
C121 0.071(4) 0.049(3) 0.045(4) -0.018(2) 0.027(3) -0.0027(18)
C122 0.069(3) 0.047(2) 0.078(5) 0.002(3) 0.019(3) 0.029(2)
C123 0.096(5) 0.049(3) 0.137(7) -0.058(4) 0.064(4) -0.042(3)
Si13 0.0280(4) 0.0511(6) 0.0517(8) -0.0129(5) -0.0066(4) 0.0054(4)
C131 0.043(3) 0.056(3) 0.109(6) -0.027(3) -0.024(3) 0.030(2)
C132 0.059(3) 0.096(4) 0.050(3) 0.003(3) -0.015(2) 0.014(3)
C133 0.026(2) 0.106(7) 0.092(5) -0.048(5) 0.008(2) -0.016(2)
Ga2 0.03248(15) 0.02537(14) 0.02171(17) 0.00162(10) 0.00484(11) -0.00244(10)
C2 0.0288(12) 0.0370(13) 0.0269(15) 0.0035(10) 0.0060(10) -0.0068(10)
Si21 0.0360(4) 0.0519(5) 0.0253(4) 0.0075(3) 0.0022(3) -0.0084(3)
C211 0.0369(17) 0.091(3) 0.050(2) 0.0209(19) -0.0061(15) -0.0083(17)
C212 0.0452(17) 0.076(2) 0.035(2) 0.0200(16) 0.0117(13) -0.0033(15)
C213 0.069(2) 0.074(2) 0.040(2) -0.0153(17) 0.0031(17) -0.0161(19)
Si22 0.0482(5) 0.0619(5) 0.0360(5) 0.0102(4) 0.0079(4) -0.0262(4)
C221 0.093(3) 0.0423(18) 0.060(3) 0.0083(16) 0.002(2) -0.0323(18)
C222 0.056(2) 0.109(3) 0.077(3) 0.024(3) 0.009(2) -0.041(2)
C223 0.086(3) 0.108(4) 0.053(3) 0.021(2) 0.031(2) -0.024(3)
Si23 0.0301(4) 0.0463(4) 0.0529(6) -0.0061(4) 0.0091(3) 0.0015(3)
C231 0.060(2) 0.071(2) 0.063(3) -0.0263(19) 0.0088(18) 0.0044(18)
C232 0.0391(18) 0.095(3) 0.094(4) -0.022(3) 0.0175(19) 0.0102(19)
C233 0.060(2) 0.0376(17) 0.095(3) 0.0072(18) 0.004(2) 0.0021(15)

loop_
_atom_type_symbol
_atom_type_description
_atom_type_scat_dispersion_real
_atom_type_scat_dispersion_imag
_atom_type_scat_source
C C 0.0033 0.0016 'International Tables Vol C Tables 4.2.6.8 and 6.1.1.4'
H H 0.0000 0.0000 'International Tables Vol C Tables 4.2.6.8 and 6.1.1.4'
Si Si 0.0817 0.0704 'International Tables Vol C Tables 4.2.6.8 and 6.1.1.4'
Ni Ni 0.3393 1.1124 'International Tables Vol C Tables 4.2.6.8 and 6.1.1.4'
Ga Ga 0.2307 1.6083 'International Tables Vol C Tables 4.2.6.8 and 6.1.1.4'

loop_
_geom_angle_atom_site_label_1
_geom_angle_atom_site_label_2
_geom_angle_atom_site_label_3
_geom_angle
_geom_angle_site_symmetry_1
_geom_angle_site_symmetry_3
_geom_angle_publ_flag
C7 Ni1 C3 39.33(15) . . ?
C7 Ni1 C4 65.59(15) . . ?
C3 Ni1 C4 39.02(15) . . ?
C7 Ni1 C6 39.27(15) . . ?
C3 Ni1 C6 65.43(14) . . ?
C4 Ni1 C6 64.88(16) . . ?
C7 Ni1 C5 64.93(16) . . ?
C3 Ni1 C5 64.59(15) . . ?
C4 Ni1 C5 38.21(16) . . ?
C6 Ni1 C5 38.36(17) . . ?
C7 Ni1 Ga1 112.11(11) . . ?
C3 Ni1 Ga1 145.72(11) . . ?
C4 Ni1 Ga1 167.56(12) . . ?
C6 Ni1 Ga1 105.20(11) . . ?
C5 Ni1 Ga1 129.36(12) . . ?
C7 Ni1 Ga2 139.28(11) . . ?
C3 Ni1 Ga2 108.49(10) . . ?
C4 Ni1 Ga2 106.39(11) . . ?
C6 Ni1 Ga2 171.25(11) . . ?
C5 Ni1 Ga2 134.03(14) . . ?
Ga1 Ni1 Ga2 83.36(2) . . ?
C7 Ni1 Ni2 162.24(11) . . ?
C3 Ni1 Ni2 155.48(11) . . ?
C4 Ni1 Ni2 121.02(12) . . ?
C6 Ni1 Ni2 125.59(11) . . ?
C5 Ni1 Ni2 109.04(12) . . ?
Ga1 Ni1 Ni2 57.488(18) . . ?
Ga2 Ni1 Ni2 57.41(3) . . ?
C7 C3 C4 108.3(3) . . ?
C7 C3 Ni1 70.00(19) . . ?
C4 C3 Ni1 71.9(2) . . ?
C7 C3 H3 125.9 . . ?
C4 C3 H3 125.9 . . ?
Ni1 C3 H3 123.9 . . ?
C3 C4 C5 107.8(4) . . ?
C3 C4 Ni1 69.08(17) . . ?
C5 C4 Ni1 72.18(19) . . ?
C3 C4 H4 126.1 . . ?
C5 C4 H4 126.1 . . ?
Ni1 C4 H4 124.2 . . ?
C6 C5 C4 108.5(4) . . ?
C6 C5 Ni1 69.66(18) . . ?
C4 C5 Ni1 69.61(18) . . ?
C6 C5 H5 125.7 . . ?
C4 C5 H5 125.7 . . ?
Ni1 C5 H5 126.6 . . ?
C5 C6 C7 107.4(3) . . ?
C5 C6 Ni1 72.0(2) . . ?
C7 C6 Ni1 68.51(19) . . ?
C5 C6 H6 126.3 . . ?
C7 C6 H6 126.3 . . ?
Ni1 C6 H6 124.8 . . ?
C3 C7 C6 108.0(3) . . ?
C3 C7 Ni1 70.7(2) . . ?
C6 C7 Ni1 72.2(2) . . ?
C3 C7 H7 126.0 . . ?
C6 C7 H7 126.0 . . ?
Ni1 C7 H7 122.8 . . ?
C8 Ni2 C12 39.24(17) . . ?
C8 Ni2 C9 39.26(16) . . ?
C12 Ni2 C9 65.19(16) . . ?
C8 Ni2 C11 65.10(17) . . ?
C12 Ni2 C11 39.0(2) . . ?
C9 Ni2 C11 63.89(18) . . ?
C8 Ni2 C10 64.71(16) . . ?
C12 Ni2 C10 64.52(19) . . ?
C9 Ni2 C10 37.87(18) . . ?
C11 Ni2 C10 37.7(2) . . ?
C8 Ni2 Ga2 120.14(11) . . ?
C12 Ni2 Ga2 157.13(14) . . ?
C9 Ni2 Ga2 105.15(12) . . ?
C11 Ni2 Ga2 157.34(18) . . ?
C10 Ni2 Ga2 121.56(16) . . ?
C8 Ni2 Ga1 127.87(11) . . ?
C12 Ni2 Ga1 103.16(12) . . ?
C9 Ni2 Ga1 166.96(12) . . ?
C11 Ni2 Ga1 111.33(15) . . ?
C10 Ni2 Ga1 144.21(17) . . ?
Ga2 Ni2 Ga1 83.41(2) . . ?
C8 Ni2 Ni1 174.61(11) . . ?
C12 Ni2 Ni1 144.03(13) . . ?
C9 Ni2 Ni1 135.48(12) . . ?
C11 Ni2 Ni1 114.97(14) . . ?
C10 Ni2 Ni1 111.77(13) . . ?
Ga2 Ni2 Ni1 57.55(2) . . ?
Ga1 Ni2 Ni1 57.440(19) . . ?
C12 C8 C9 107.7(4) . . ?
C12 C8 Ni2 70.9(2) . . ?
C9 C8 Ni2 72.1(2) . . ?
C12 C8 H8 126.2 . . ?
C9 C8 H8 126.2 . . ?
Ni2 C8 H8 122.6 . . ?
C10 C9 C8 108.3(4) . . ?
C10 C9 Ni2 72.9(2) . . ?
C8 C9 Ni2 68.7(2) . . ?
C10 C9 H9 125.8 . . ?
C8 C9 H9 125.8 . . ?
Ni2 C9 H9 124.2 . . ?
C9 C10 C11 108.1(4) . . ?
C9 C10 Ni2 69.3(2) . . ?
C11 C10 Ni2 70.1(2) . . ?
C9 C10 H10 125.9 . . ?
C11 C10 H10 125.9 . . ?
Ni2 C10 H10 126.3 . . ?
C12 C11 C10 108.3(4) . . ?
C12 C11 Ni2 68.6(2) . . ?
C10 C11 Ni2 72.2(2) . . ?
C12 C11 H11 125.9 . . ?
C10 C11 H11 125.9 . . ?
Ni2 C11 H11 124.9 . . ?
C11 C12 C8 107.6(4) . . ?
C11 C12 Ni2 72.4(2) . . ?
C8 C12 Ni2 69.9(2) . . ?
C11 C12 H12 126.2 . . ?
C8 C12 H12 126.2 . . ?
Ni2 C12 H12 123.1 . . ?
C1 Ga1 Ni1 147.68(9) . . ?
C1 Ga1 Ni2 146.85(9) . . ?
Ni1 Ga1 Ni2 65.072(19) . . ?
Si1A C1 Si1C 120.2(3) . . ?
Si1A C1 Si13 139.5(2) . . ?
Si1C C1 Si13 32.9(2) . . ?
Si1A C1 Si12 69.4(2) . . ?
Si1C C1 Si12 140.1(3) . . ?
Si13 C1 Si12 112.80(15) . . ?
Si1A C1 Si11 43.3(2) . . ?
Si1C C1 Si11 81.8(3) . . ?
Si13 C1 Si11 111.93(14) . . ?
Si12 C1 Si11 111.82(14) . . ?
Si1A C1 Ga1 111.2(2) . . ?
Si1C C1 Ga1 103.2(2) . . ?
Si13 C1 Ga1 106.15(13) . . ?
Si12 C1 Ga1 108.46(13) . . ?
Si11 C1 Ga1 105.16(13) . . ?
Si1A C1 Si1B 108.8(3) . . ?
Si1C C1 Si1B 106.0(3) . . ?
Si13 C1 Si1B 73.89(18) . . ?
Si12 C1 Si1B 41.83(16) . . ?
Si11 C1 Si1B 144.5(2) . . ?
Ga1 C1 Si1B 106.5(2) . . ?
C113 Si11 C111 106.1(3) . . ?
C113 Si11 C112 106.4(3) . . ?
C111 Si11 C112 105.7(2) . . ?
C113 Si11 C1 113.1(2) . . ?
C111 Si11 C1 112.6(2) . . ?
C112 Si11 C1 112.33(19) . . ?
C121 Si12 C1 113.3(2) . . ?
C121 Si12 C122 104.0(3) . . ?
C1 Si12 C122 112.1(2) . . ?
C121 Si12 C123 105.2(4) . . ?
C1 Si12 C123 112.2(3) . . ?
C122 Si12 C123 109.5(3) . . ?
C131 Si13 C1 112.5(2) . . ?
C131 Si13 C133 108.1(4) . . ?
C1 Si13 C133 113.2(3) . . ?
C131 Si13 C132 104.3(4) . . ?
C1 Si13 C132 113.0(2) . . ?
C133 Si13 C132 105.1(4) . . ?
C1 Si1A C1A1 107.3(16) . . ?
C1 Si1A C1A3 114.5(8) . . ?
C1A1 Si1A C1A3 101.8(15) . . ?
C1 Si1A C1A2 116.5(13) . . ?
C1A1 Si1A C1A2 111.1(18) . . ?
C1A3 Si1A C1A2 104.8(12) . . ?
Si1A C1A1 H1A1 109.7 . . ?
Si1A C1A1 H1A2 109.4 . . ?
H1A1 C1A1 H1A2 109.5 . . ?
Si1A C1A1 H1A3 109.3 . . ?
H1A1 C1A1 H1A3 109.5 . . ?
H1A2 C1A1 H1A3 109.5 . . ?
Si1A C1A2 H1A4 111.0 . . ?
Si1A C1A2 H1A5 110.5 . . ?
H1A4 C1A2 H1A5 108.5 . . ?
Si1A C1A2 H1A6 109.7 . . ?
H1A4 C1A2 H1A6 108.4 . . ?
H1A5 C1A2 H1A6 108.6 . . ?
Si1A C1A3 H1A7 109.6 . . ?
Si1A C1A3 H1A8 109.5 . . ?
H1A7 C1A3 H1A8 109.5 . . ?
Si1A C1A3 H1A9 109.4 . . ?
H1A7 C1A3 H1A9 109.5 . . ?
H1A8 C1A3 H1A9 109.5 . . ?
C1B1 Si1B C1B2 101.8(16) . . ?
C1B1 Si1B C1B3 102.2(14) . . ?
C1B2 Si1B C1B3 124.4(15) . . ?
C1B1 Si1B C1 117.3(17) . . ?
C1B2 Si1B C1 96.5(15) . . ?
C1B3 Si1B C1 115.0(9) . . ?
Si1B C1B1 H1B1 109.6 . . ?
Si1B C1B1 H1B2 109.3 . . ?
H1B1 C1B1 H1B2 109.5 . . ?
Si1B C1B1 H1B3 109.5 . . ?
H1B1 C1B1 H1B3 109.5 . . ?
H1B2 C1B1 H1B3 109.5 . . ?
Si1B C1B2 H1B4 109.0 . . ?
Si1B C1B2 H1B5 110.0 . . ?
H1B4 C1B2 H1B5 109.5 . . ?
Si1B C1B2 H1B6 109.4 . . ?
H1B4 C1B2 H1B6 109.5 . . ?
H1B5 C1B2 H1B6 109.5 . . ?
Si1B C1B3 H1B7 109.4 . . ?
Si1B C1B3 H1B8 109.4 . . ?
H1B7 C1B3 H1B8 109.5 . . ?
Si1B C1B3 H1B9 109.6 . . ?
H1B7 C1B3 H1B9 109.5 . . ?
H1B8 C1B3 H1B9 109.5 . . ?
C1 Si1C C1C1 116(2) . . ?
C1 Si1C C1C3 116(2) . . ?
C1C1 Si1C C1C3 108.1(19) . . ?
C1 Si1C C1C2 107.3(10) . . ?
C1C1 Si1C C1C2 102.1(19) . . ?
C1C3 Si1C C1C2 106.0(19) . . ?
Si1C C1C1 H1C1 111.6 . . ?
Si1C C1C1 H1C2 107.8 . . ?
H1C1 C1C1 H1C2 109.0 . . ?
Si1C C1C1 H1C3 109.9 . . ?
H1C1 C1C1 H1C3 109.3 . . ?
H1C2 C1C1 H1C3 109.3 . . ?
Si1C C1C2 H1C4 109.5 . . ?
Si1C C1C2 H1C5 109.7 . . ?
H1C4 C1C2 H1C5 109.5 . . ?
Si1C C1C2 H1C6 109.2 . . ?
H1C4 C1C2 H1C6 109.5 . . ?
H1C5 C1C2 H1C6 109.5 . . ?
Si1C C1C3 H1C7 108.3 . . ?
Si1C C1C3 H1C8 110.6 . . ?
H1C7 C1C3 H1C8 109.3 . . ?
Si1C C1C3 H1C9 109.9 . . ?
H1C7 C1C3 H1C9 109.4 . . ?
H1C8 C1C3 H1C9 109.4 . . ?
C2 Ga2 Ni2 147.34(8) . . ?
C2 Ga2 Ni1 146.89(8) . . ?
Ni2 Ga2 Ni1 65.04(2) . . ?
Si21 C2 Si22 112.14(13) . . ?
Si21 C2 Si23 111.62(14) . . ?
Si22 C2 Si23 112.24(15) . . ?
Si21 C2 Ga2 107.15(14) . . ?
Si22 C2 Ga2 104.12(13) . . ?
Si23 C2 Ga2 109.13(12) . . ?
C2 Si21 C212 112.91(14) . . ?
C2 Si21 C213 112.46(16) . . ?
C212 Si21 C213 106.26(19) . . ?
C2 Si21 C211 112.69(17) . . ?
C212 Si21 C211 105.72(16) . . ?
C213 Si21 C211 106.23(19) . . ?
Si21 C211 H21A 109.5 . . ?
Si21 C211 H21B 109.5 . . ?
H21A C211 H21B 109.5 . . ?
Si21 C211 H21C 109.5 . . ?
H21A C211 H21C 109.5 . . ?
H21B C211 H21C 109.5 . . ?
Si21 C212 H21D 109.5 . . ?
Si21 C212 H21E 109.5 . . ?
H21D C212 H21E 109.5 . . ?
Si21 C212 H21F 109.5 . . ?
H21D C212 H21F 109.5 . . ?
H21E C212 H21F 109.5 . . ?
Si21 C213 H21G 109.5 . . ?
Si21 C213 H21H 109.5 . . ?
H21G C213 H21H 109.5 . . ?
Si21 C213 H21I 109.5 . . ?
H21G C213 H21I 109.5 . . ?
H21H C213 H21I 109.5 . . ?
C223 Si22 C221 107.0(2) . . ?
C223 Si22 C2 112.24(17) . . ?
C221 Si22 C2 110.99(16) . . ?
C223 Si22 C222 105.5(2) . . ?
C221 Si22 C222 106.7(2) . . ?
C2 Si22 C222 114.00(16) . . ?
Si22 C221 H22A 109.5 . . ?
Si22 C221 H22B 109.5 . . ?
H22A C221 H22B 109.5 . . ?
Si22 C221 H22C 109.5 . . ?
H22A C221 H22C 109.5 . . ?
H22B C221 H22C 109.5 . . ?
Si22 C222 H22D 109.5 . . ?
Si22 C222 H22E 109.5 . . ?
H22D C222 H22E 109.5 . . ?
Si22 C222 H22F 109.5 . . ?
H22D C222 H22F 109.5 . . ?
H22E C222 H22F 109.5 . . ?
Si22 C223 H22G 109.5 . . ?
Si22 C223 H22H 109.5 . . ?
H22G C223 H22H 109.5 . . ?
Si22 C223 H22I 109.5 . . ?
H22G C223 H22I 109.5 . . ?
H22H C223 H22I 109.5 . . ?
C231 Si23 C232 107.8(2) . . ?
C231 Si23 C233 105.5(2) . . ?
C232 Si23 C233 105.3(2) . . ?
C231 Si23 C2 112.40(15) . . ?
C232 Si23 C2 112.72(17) . . ?
C233 Si23 C2 112.54(16) . . ?
Si23 C231 H23A 109.5 . . ?
Si23 C231 H23B 109.5 . . ?
H23A C231 H23B 109.5 . . ?
Si23 C231 H23C 109.5 . . ?
H23A C231 H23C 109.5 . . ?
H23B C231 H23C 109.5 . . ?
Si23 C232 H23D 109.5 . . ?
Si23 C232 H23E 109.5 . . ?
H23D C232 H23E 109.5 . . ?
Si23 C232 H23F 109.5 . . ?
H23D C232 H23F 109.5 . . ?
H23E C232 H23F 109.5 . . ?
Si23 C233 H23G 109.5 . . ?
Si23 C233 H23H 109.5 . . ?
H23G C233 H23H 109.5 . . ?
Si23 C233 H23I 109.5 . . ?
H23G C233 H23I 109.5 . . ?
H23H C233 H23I 109.5 . . ?

loop_
_geom_bond_atom_site_label_1
_geom_bond_atom_site_label_2
_geom_bond_distance
_geom_bond_site_symmetry_2
_geom_bond_publ_flag
Ni1 C7 2.074(3) . ?
Ni1 C3 2.083(3) . ?
Ni1 C4 2.119(3) . ?
Ni1 C6 2.123(3) . ?
Ni1 C5 2.153(3) . ?
Ni1 Ga1 2.2756(6) . ?
Ni1 Ga2 2.2789(6) . ?
Ni1 Ni2 2.4485(7) . ?
C3 C7 1.399(5) . ?
C3 C4 1.404(6) . ?
C3 H3 0.9600 . ?
C4 C5 1.399(6) . ?
C4 H4 0.9600 . ?
C5 C6 1.405(6) . ?
C5 H5 0.9600 . ?
C6 C7 1.411(5) . ?
C6 H6 0.9600 . ?
C7 H7 0.9600 . ?
Ni2 C8 2.060(4) . ?
Ni2 C12 2.072(4) . ?
Ni2 C9 2.104(3) . ?
Ni2 C11 2.123(4) . ?
Ni2 C10 2.150(3) . ?
Ni2 Ga2 2.2756(9) . ?
Ni2 Ga1 2.2769(6) . ?
C8 C12 1.388(6) . ?
C8 C9 1.400(6) . ?
C8 H8 0.9600 . ?
C9 C10 1.381(7) . ?
C9 H9 0.9600 . ?
C10 C11 1.381(7) . ?
C10 H10 0.9600 . ?
C11 C12 1.401(7) . ?
C11 H11 0.9600 . ?
C12 H12 0.9600 . ?
Ga1 C1 1.992(2) . ?
C1 Si1A 1.764(6) . ?
C1 Si1C 1.871(7) . ?
C1 Si13 1.877(3) . ?
C1 Si12 1.876(3) . ?
C1 Si11 1.939(3) . ?
C1 Si1B 2.072(6) . ?
Si11 C113 1.870(4) . ?
Si11 C111 1.871(4) . ?
Si11 C112 1.880(8) . ?
C111 H11A 0.9599 . ?
C111 H11B 0.9599 . ?
C111 H11C 0.9599 . ?
C112 H11D 0.9599 . ?
C112 H11E 0.9599 . ?
C112 H11F 0.9599 . ?
C113 H11G 0.9599 . ?
C113 H11H 0.9599 . ?
C113 H11I 0.9599 . ?
Si12 C121 1.857(6) . ?
Si12 C122 1.876(5) . ?
Si12 C123 1.912(6) . ?
C121 H12A 0.9599 . ?
C121 H12B 0.9599 . ?
C121 H12C 0.9599 . ?
C122 H12D 0.9600 . ?
C122 H12E 0.9600 . ?
C122 H12F 0.9600 . ?
C123 H12G 0.9599 . ?
C123 H12H 0.9599 . ?
C123 H12I 0.9599 . ?
Si13 C131 1.873(5) . ?
Si13 C133 1.879(6) . ?
Si13 C132 1.880(5) . ?
C131 H13A 0.9599 . ?
C131 H13B 0.9599 . ?
C131 H13C 0.9599 . ?
C132 H13D 0.9599 . ?
C132 H13E 0.9599 . ?
C132 H13F 0.9599 . ?
C133 H13G 0.9601 . ?
C133 H13H 0.9601 . ?
C133 H13I 0.9601 . ?
Si1A C1A1 1.857(19) . ?
Si1A C1A3 1.916(15) . ?
Si1A C1A2 1.861(19) . ?
C1A1 H1A1 0.9599 . ?
C1A1 H1A2 0.9599 . ?
C1A1 H1A3 0.9599 . ?
C1A2 H1A4 0.9727 . ?
C1A2 H1A5 0.9722 . ?
C1A2 H1A6 0.9712 . ?
C1A3 H1A7 0.9601 . ?
C1A3 H1A8 0.9601 . ?
C1A3 H1A9 0.9601 . ?
Si1B C1B1 1.871(18) . ?
Si1B C1B2 1.864(18) . ?
Si1B C1B3 1.874(17) . ?
C1B1 H1B1 0.9599 . ?
C1B1 H1B2 0.9599 . ?
C1B1 H1B3 0.9599 . ?
C1B2 H1B4 0.9599 . ?
C1B2 H1B5 0.9599 . ?
C1B2 H1B6 0.9599 . ?
C1B3 H1B7 0.9600 . ?
C1B3 H1B8 0.9600 . ?
C1B3 H1B9 0.9600 . ?
Si1C C1C1 1.870(18) . ?
Si1C C1C3 1.870(19) . ?
Si1C C1C2 1.897(17) . ?
C1C1 H1C1 0.9643 . ?
C1C1 H1C2 0.9629 . ?
C1C1 H1C3 0.9636 . ?
C1C2 H1C4 0.9600 . ?
C1C2 H1C5 0.9600 . ?
C1C2 H1C6 0.9600 . ?
C1C3 H1C7 0.9612 . ?
C1C3 H1C8 0.9616 . ?
C1C3 H1C9 0.9615 . ?
Ga2 C2 1.997(3) . ?
C2 Si21 1.891(3) . ?
C2 Si22 1.896(3) . ?
C2 Si23 1.899(3) . ?
Si21 C212 1.878(3) . ?
Si21 C213 1.876(4) . ?
Si21 C211 1.877(4) . ?
C211 H21A 0.9599 . ?
C211 H21B 0.9599 . ?
C211 H21C 0.9599 . ?
C212 H21D 0.9599 . ?
C212 H21E 0.9599 . ?
C212 H21F 0.9599 . ?
C213 H21G 0.9599 . ?
C213 H21H 0.9599 . ?
C213 H21I 0.9599 . ?
Si22 C223 1.875(5) . ?
Si22 C221 1.880(4) . ?
Si22 C222 1.881(4) . ?
C221 H22A 0.9599 . ?
C221 H22B 0.9599 . ?
C221 H22C 0.9599 . ?
C222 H22D 0.9599 . ?
C222 H22E 0.9599 . ?
C222 H22F 0.9599 . ?
C223 H22G 0.9599 . ?
C223 H22H 0.9599 . ?
C223 H22I 0.9599 . ?
Si23 C231 1.871(4) . ?
Si23 C232 1.875(4) . ?
Si23 C233 1.874(4) . ?
C231 H23A 0.9599 . ?
C231 H23B 0.9599 . ?
C231 H23C 0.9599 . ?
C232 H23D 0.9599 . ?
C232 H23E 0.9599 . ?
C232 H23F 0.9599 . ?
C233 H23G 0.9599 . ?
C233 H23H 0.9599 . ?
C233 H23I 0.9599 . ?

loop_
_geom_torsion_atom_site_label_1
_geom_torsion_atom_site_label_2
_geom_torsion_atom_site_label_3
_geom_torsion_atom_site_label_4
_geom_torsion
_geom_torsion_site_symmetry_1
_geom_torsion_site_symmetry_2
_geom_torsion_site_symmetry_3
_geom_torsion_site_symmetry_4
_geom_torsion_publ_flag
C4 Ni1 C3 C7 -118.1(3) . . . . ?
C6 Ni1 C3 C7 -38.3(2) . . . . ?
C5 Ni1 C3 C7 -80.8(2) . . . . ?
Ga1 Ni1 C3 C7 42.6(3) . . . . ?
Ga2 Ni1 C3 C7 148.51(19) . . . . ?
Ni2 Ni1 C3 C7 -160.9(2) . . . . ?
C7 Ni1 C3 C4 118.1(3) . . . . ?
C6 Ni1 C3 C4 79.8(3) . . . . ?
C5 Ni1 C3 C4 37.3(2) . . . . ?
Ga1 Ni1 C3 C4 160.64(19) . . . . ?
Ga2 Ni1 C3 C4 -93.4(2) . . . . ?
Ni2 Ni1 C3 C4 -42.9(4) . . . . ?
C7 C3 C4 C5 -1.3(4) . . . . ?
Ni1 C3 C4 C5 -62.2(2) . . . . ?
C7 C3 C4 Ni1 60.9(2) . . . . ?
C7 Ni1 C4 C3 -37.9(2) . . . . ?
C6 Ni1 C4 C3 -81.3(3) . . . . ?
C5 Ni1 C4 C3 -117.8(4) . . . . ?
Ga1 Ni1 C4 C3 -119.9(5) . . . . ?
Ga2 Ni1 C4 C3 99.3(2) . . . . ?
Ni2 Ni1 C4 C3 160.76(18) . . . . ?
C7 Ni1 C4 C5 79.9(3) . . . . ?
C3 Ni1 C4 C5 117.8(4) . . . . ?
C6 Ni1 C4 C5 36.4(3) . . . . ?
Ga1 Ni1 C4 C5 -2.2(7) . . . . ?
Ga2 Ni1 C4 C5 -142.9(2) . . . . ?
Ni2 Ni1 C4 C5 -81.5(3) . . . . ?
C3 C4 C5 C6 1.2(4) . . . . ?
Ni1 C4 C5 C6 -59.0(3) . . . . ?
C3 C4 C5 Ni1 60.2(2) . . . . ?
C7 Ni1 C5 C6 38.2(2) . . . . ?
C3 Ni1 C5 C6 81.9(3) . . . . ?
C4 Ni1 C5 C6 119.9(4) . . . . ?
Ga1 Ni1 C5 C6 -60.7(3) . . . . ?
Ga2 Ni1 C5 C6 173.53(17) . . . . ?
Ni2 Ni1 C5 C6 -123.8(2) . . . . ?
C7 Ni1 C5 C4 -81.8(3) . . . . ?
C3 Ni1 C5 C4 -38.1(3) . . . . ?
C6 Ni1 C5 C4 -119.9(4) . . . . ?
Ga1 Ni1 C5 C4 179.4(2) . . . . ?
Ga2 Ni1 C5 C4 53.6(3) . . . . ?
Ni2 Ni1 C5 C4 116.3(2) . . . . ?
C4 C5 C6 C7 -0.7(4) . . . . ?
Ni1 C5 C6 C7 -59.6(2) . . . . ?
C4 C5 C6 Ni1 58.9(3) . . . . ?
C7 Ni1 C6 C5 -117.8(3) . . . . ?
C3 Ni1 C6 C5 -79.5(3) . . . . ?
C4 Ni1 C6 C5 -36.3(2) . . . . ?
Ga1 Ni1 C6 C5 135.7(2) . . . . ?
Ga2 Ni1 C6 C5 -32.2(9) . . . . ?
Ni2 Ni1 C6 C5 75.1(2) . . . . ?
C3 Ni1 C6 C7 38.3(2) . . . . ?
C4 Ni1 C6 C7 81.5(2) . . . . ?
C5 Ni1 C6 C7 117.8(3) . . . . ?
Ga1 Ni1 C6 C7 -106.5(2) . . . . ?
Ga2 Ni1 C6 C7 85.6(8) . . . . ?
Ni2 Ni1 C6 C7 -167.12(17) . . . . ?
C4 C3 C7 C6 0.9(4) . . . . ?
Ni1 C3 C7 C6 63.0(2) . . . . ?
C4 C3 C7 Ni1 -62.1(2) . . . . ?
C5 C6 C7 C3 -0.2(4) . . . . ?
Ni1 C6 C7 C3 -62.0(2) . . . . ?
C5 C6 C7 Ni1 61.8(3) . . . . ?
C4 Ni1 C7 C3 37.6(2) . . . . ?
C6 Ni1 C7 C3 117.1(3) . . . . ?
C5 Ni1 C7 C3 79.8(2) . . . . ?
Ga1 Ni1 C7 C3 -155.71(18) . . . . ?
Ga2 Ni1 C7 C3 -49.4(3) . . . . ?
Ni2 Ni1 C7 C3 153.6(3) . . . . ?
C3 Ni1 C7 C6 -117.1(3) . . . . ?
C4 Ni1 C7 C6 -79.5(3) . . . . ?
C5 Ni1 C7 C6 -37.3(2) . . . . ?
Ga1 Ni1 C7 C6 87.1(2) . . . . ?
Ga2 Ni1 C7 C6 -166.55(18) . . . . ?
Ni2 Ni1 C7 C6 36.4(5) . . . . ?
C7 Ni1 Ni2 C8 -131.5(12) . . . . ?
C3 Ni1 Ni2 C8 5.7(12) . . . . ?
C4 Ni1 Ni2 C8 -24.3(12) . . . . ?
C6 Ni1 Ni2 C8 -104.0(12) . . . . ?
C5 Ni1 Ni2 C8 -64.6(12) . . . . ?
Ga1 Ni1 Ni2 C8 170.3(12) . . . . ?
Ga2 Ni1 Ni2 C8 66.1(12) . . . . ?
C7 Ni1 Ni2 C12 -6.9(4) . . . . ?
C3 Ni1 Ni2 C12 130.3(3) . . . . ?
C4 Ni1 Ni2 C12 100.3(3) . . . . ?
C6 Ni1 Ni2 C12 20.6(3) . . . . ?
C5 Ni1 Ni2 C12 60.0(3) . . . . ?
Ga1 Ni1 Ni2 C12 -65.2(2) . . . . ?
Ga2 Ni1 Ni2 C12 -169.3(2) . . . . ?
C7 Ni1 Ni2 C9 -119.4(4) . . . . ?
C3 Ni1 Ni2 C9 17.8(3) . . . . ?
C4 Ni1 Ni2 C9 -12.2(2) . . . . ?
C6 Ni1 Ni2 C9 -91.9(2) . . . . ?
C5 Ni1 Ni2 C9 -52.5(2) . . . . ?
Ga1 Ni1 Ni2 C9 -177.66(18) . . . . ?
Ga2 Ni1 Ni2 C9 78.18(18) . . . . ?
C7 Ni1 Ni2 C11 -42.1(4) . . . . ?
C3 Ni1 Ni2 C11 95.2(3) . . . . ?
C4 Ni1 Ni2 C11 65.2(2) . . . . ?
C6 Ni1 Ni2 C11 -14.5(2) . . . . ?
C5 Ni1 Ni2 C11 24.8(2) . . . . ?
Ga1 Ni1 Ni2 C11 -100.30(19) . . . . ?
Ga2 Ni1 Ni2 C11 155.53(19) . . . . ?
C7 Ni1 Ni2 C10 -83.2(4) . . . . ?
C3 Ni1 Ni2 C10 54.1(3) . . . . ?
C4 Ni1 Ni2 C10 24.1(2) . . . . ?
C6 Ni1 Ni2 C10 -55.6(2) . . . . ?
C5 Ni1 Ni2 C10 -16.2(2) . . . . ?
Ga1 Ni1 Ni2 C10 -141.38(19) . . . . ?
Ga2 Ni1 Ni2 C10 114.45(19) . . . . ?
C7 Ni1 Ni2 Ga2 162.4(3) . . . . ?
C3 Ni1 Ni2 Ga2 -60.4(2) . . . . ?
C4 Ni1 Ni2 Ga2 -90.37(13) . . . . ?
C6 Ni1 Ni2 Ga2 -170.07(14) . . . . ?
C5 Ni1 Ni2 Ga2 -130.69(14) . . . . ?
Ga1 Ni1 Ni2 Ga2 104.17(2) . . . . ?
C7 Ni1 Ni2 Ga1 58.2(3) . . . . ?
C3 Ni1 Ni2 Ga1 -164.5(2) . . . . ?
C4 Ni1 Ni2 Ga1 165.46(13) . . . . ?
C6 Ni1 Ni2 Ga1 85.76(14) . . . . ?
C5 Ni1 Ni2 Ga1 125.14(14) . . . . ?
Ga2 Ni1 Ni2 Ga1 -104.17(2) . . . . ?
C9 Ni2 C8 C12 116.7(4) . . . . ?
C11 Ni2 C8 C12 38.2(3) . . . . ?
C10 Ni2 C8 C12 80.0(3) . . . . ?
Ga2 Ni2 C8 C12 -166.7(2) . . . . ?
Ga1 Ni2 C8 C12 -60.3(3) . . . . ?
Ni1 Ni2 C8 C12 130.1(11) . . . . ?
C12 Ni2 C8 C9 -116.7(4) . . . . ?
C11 Ni2 C8 C9 -78.5(3) . . . . ?
C10 Ni2 C8 C9 -36.7(3) . . . . ?
Ga2 Ni2 C8 C9 76.5(3) . . . . ?
Ga1 Ni2 C8 C9 -177.0(2) . . . . ?
Ni1 Ni2 C8 C9 13.4(13) . . . . ?
C12 C8 C9 C10 0.1(4) . . . . ?
Ni2 C8 C9 C10 62.5(3) . . . . ?
C12 C8 C9 Ni2 -62.3(2) . . . . ?
C8 Ni2 C9 C10 -118.3(4) . . . . ?
C12 Ni2 C9 C10 -79.8(3) . . . . ?
C11 Ni2 C9 C10 -36.4(3) . . . . ?
Ga2 Ni2 C9 C10 122.4(3) . . . . ?
Ga1 Ni2 C9 C10 -107.7(6) . . . . ?
Ni1 Ni2 C9 C10 63.5(3) . . . . ?
C12 Ni2 C9 C8 38.5(3) . . . . ?
C11 Ni2 C9 C8 81.9(3) . . . . ?
C10 Ni2 C9 C8 118.3(4) . . . . ?
Ga2 Ni2 C9 C8 -119.4(2) . . . . ?
Ga1 Ni2 C9 C8 10.6(7) . . . . ?
Ni1 Ni2 C9 C8 -178.22(18) . . . . ?
C8 C9 C10 C11 -0.3(4) . . . . ?
Ni2 C9 C10 C11 59.5(3) . . . . ?
C8 C9 C10 Ni2 -59.8(3) . . . . ?
C8 Ni2 C10 C9 38.1(3) . . . . ?
C12 Ni2 C10 C9 81.7(3) . . . . ?
C11 Ni2 C10 C9 119.4(4) . . . . ?
Ga2 Ni2 C10 C9 -73.1(3) . . . . ?
Ga1 Ni2 C10 C9 158.4(2) . . . . ?
Ni1 Ni2 C10 C9 -137.5(2) . . . . ?
C8 Ni2 C10 C11 -81.4(3) . . . . ?
C12 Ni2 C10 C11 -37.7(3) . . . . ?
C9 Ni2 C10 C11 -119.4(4) . . . . ?
Ga2 Ni2 C10 C11 167.4(3) . . . . ?
Ga1 Ni2 C10 C11 39.0(4) . . . . ?
Ni1 Ni2 C10 C11 103.1(3) . . . . ?
C9 C10 C11 C12 0.3(5) . . . . ?
Ni2 C10 C11 C12 59.3(3) . . . . ?
C9 C10 C11 Ni2 -59.0(3) . . . . ?
C8 Ni2 C11 C12 -38.4(3) . . . . ?
C9 Ni2 C11 C12 -82.1(3) . . . . ?
C10 Ni2 C11 C12 -118.6(4) . . . . ?
Ga2 Ni2 C11 C12 -147.4(3) . . . . ?
Ga1 Ni2 C11 C12 84.6(3) . . . . ?
Ni1 Ni2 C11 C12 147.5(2) . . . . ?
C8 Ni2 C11 C10 80.2(3) . . . . ?
C12 Ni2 C11 C10 118.6(4) . . . . ?
C9 Ni2 C11 C10 36.5(3) . . . . ?
Ga2 Ni2 C11 C10 -28.7(5) . . . . ?
Ga1 Ni2 C11 C10 -156.7(3) . . . . ?
Ni1 Ni2 C11 C10 -93.8(3) . . . . ?
C10 C11 C12 C8 -0.3(4) . . . . ?
Ni2 C11 C12 C8 61.4(3) . . . . ?
C10 C11 C12 Ni2 -61.6(3) . . . . ?
C9 C8 C12 C11 0.1(4) . . . . ?
Ni2 C8 C12 C11 -63.0(3) . . . . ?
C9 C8 C12 Ni2 63.1(3) . . . . ?
C8 Ni2 C12 C11 117.0(4) . . . . ?
C9 Ni2 C12 C11 78.5(3) . . . . ?
C10 Ni2 C12 C11 36.5(3) . . . . ?
Ga2 Ni2 C12 C11 147.7(3) . . . . ?
Ga1 Ni2 C12 C11 -107.7(3) . . . . ?
Ni1 Ni2 C12 C11 -56.0(4) . . . . ?
C9 Ni2 C12 C8 -38.5(2) . . . . ?
C11 Ni2 C12 C8 -117.0(4) . . . . ?
C10 Ni2 C12 C8 -80.5(3) . . . . ?
Ga2 Ni2 C12 C8 30.7(5) . . . . ?
Ga1 Ni2 C12 C8 135.2(2) . . . . ?
Ni1 Ni2 C12 C8 -172.98(17) . . . . ?
C7 Ni1 Ga1 C1 9.05(18) . . . . ?
C3 Ni1 Ga1 C1 -18.5(2) . . . . ?
C4 Ni1 Ga1 C1 85.8(6) . . . . ?
C6 Ni1 Ga1 C1 49.97(19) . . . . ?
C5 Ni1 Ga1 C1 84.1(2) . . . . ?
Ga2 Ni1 Ga1 C1 -131.88(14) . . . . ?
Ni2 Ni1 Ga1 C1 172.79(14) . . . . ?
C7 Ni1 Ga1 Ni2 -163.74(12) . . . . ?
C3 Ni1 Ga1 Ni2 168.68(17) . . . . ?
C4 Ni1 Ga1 Ni2 -87.0(5) . . . . ?
C6 Ni1 Ga1 Ni2 -122.82(13) . . . . ?
C5 Ni1 Ga1 Ni2 -88.72(17) . . . . ?
Ga2 Ni1 Ga1 Ni2 55.33(2) . . . . ?
C8 Ni2 Ga1 C1 8.20(19) . . . . ?
C12 Ni2 Ga1 C1 -26.1(2) . . . . ?
C9 Ni2 Ga1 C1 -0.2(6) . . . . ?
C11 Ni2 Ga1 C1 -66.2(2) . . . . ?
C10 Ni2 Ga1 C1 -90.6(3) . . . . ?
Ga2 Ni2 Ga1 C1 131.60(13) . . . . ?
Ni1 Ni2 Ga1 C1 -172.95(13) . . . . ?
C8 Ni2 Ga1 Ni1 -178.85(14) . . . . ?
C12 Ni2 Ga1 Ni1 146.81(15) . . . . ?
C9 Ni2 Ga1 Ni1 172.7(6) . . . . ?
C11 Ni2 Ga1 Ni1 106.75(18) . . . . ?
C10 Ni2 Ga1 Ni1 82.4(2) . . . . ?
Ga2 Ni2 Ga1 Ni1 -55.45(2) . . . . ?
Ni1 Ga1 C1 Si1A 65.7(3) . . . . ?
Ni2 Ga1 C1 Si1A -126.3(2) . . . . ?
Ni1 Ga1 C1 Si1C -64.5(3) . . . . ?
Ni2 Ga1 C1 Si1C 103.5(3) . . . . ?
Ni1 Ga1 C1 Si13 -98.37(17) . . . . ?
Ni2 Ga1 C1 Si13 69.62(18) . . . . ?
Ni1 Ga1 C1 Si12 140.17(9) . . . . ?
Ni2 Ga1 C1 Si12 -51.8(2) . . . . ?
Ni1 Ga1 C1 Si11 20.4(2) . . . . ?
Ni2 Ga1 C1 Si11 -171.61(5) . . . . ?
Ni1 Ga1 C1 Si1B -175.92(15) . . . . ?
Ni2 Ga1 C1 Si1B -7.9(3) . . . . ?
Si1A C1 Si11 C113 59.3(4) . . . . ?
Si1C C1 Si11 C113 -94.2(3) . . . . ?
Si13 C1 Si11 C113 -80.9(3) . . . . ?
Si12 C1 Si11 C113 46.8(3) . . . . ?
Ga1 C1 Si11 C113 164.3(2) . . . . ?
Si1B C1 Si11 C113 11.9(4) . . . . ?
Si1A C1 Si11 C111 179.6(3) . . . . ?
Si1C C1 Si11 C111 26.1(3) . . . . ?
Si13 C1 Si11 C111 39.4(2) . . . . ?
Si12 C1 Si11 C111 167.08(18) . . . . ?
Ga1 C1 Si11 C111 -75.41(19) . . . . ?
Si1B C1 Si11 C111 132.2(4) . . . . ?
Si1A C1 Si11 C112 -61.3(3) . . . . ?
Si1C C1 Si11 C112 145.3(3) . . . . ?
Si13 C1 Si11 C112 158.6(2) . . . . ?
Si12 C1 Si11 C112 -73.8(2) . . . . ?
Ga1 C1 Si11 C112 43.8(2) . . . . ?
Si1B C1 Si11 C112 -108.6(4) . . . . ?
Si1A C1 Si12 C121 149.6(3) . . . . ?
Si1C C1 Si12 C121 -97.4(5) . . . . ?
Si13 C1 Si12 C121 -74.0(3) . . . . ?
Si11 C1 Si12 C121 158.8(3) . . . . ?
Ga1 C1 Si12 C121 43.3(3) . . . . ?
Si1B C1 Si12 C121 -51.1(3) . . . . ?
Si1A C1 Si12 C122 32.3(3) . . . . ?
Si1C C1 Si12 C122 145.2(5) . . . . ?
Si13 C1 Si12 C122 168.6(3) . . . . ?
Si11 C1 Si12 C122 41.4(3) . . . . ?
Ga1 C1 Si12 C122 -74.1(3) . . . . ?
Si1B C1 Si12 C122 -168.5(3) . . . . ?
Si1A C1 Si12 C123 -91.5(4) . . . . ?
Si1C C1 Si12 C123 21.5(5) . . . . ?
Si13 C1 Si12 C123 44.9(4) . . . . ?
Si11 C1 Si12 C123 -82.3(4) . . . . ?
Ga1 C1 Si12 C123 162.1(3) . . . . ?
Si1B C1 Si12 C123 67.8(4) . . . . ?
Si1A C1 Si13 C131 -120.9(5) . . . . ?
Si1C C1 Si13 C131 -53.5(5) . . . . ?
Si12 C1 Si13 C131 154.5(4) . . . . ?
Si11 C1 Si13 C131 -78.3(4) . . . . ?
Ga1 C1 Si13 C131 35.9(4) . . . . ?
Si1B C1 Si13 C131 138.8(4) . . . . ?
Si1A C1 Si13 C133 2.0(5) . . . . ?
Si1C C1 Si13 C133 69.4(5) . . . . ?
Si12 C1 Si13 C133 -82.6(4) . . . . ?
Si11 C1 Si13 C133 44.6(4) . . . . ?
Ga1 C1 Si13 C133 158.8(4) . . . . ?
Si1B C1 Si13 C133 -98.3(4) . . . . ?
Si1A C1 Si13 C132 121.3(4) . . . . ?
Si1C C1 Si13 C132 -171.3(4) . . . . ?
Si12 C1 Si13 C132 36.7(3) . . . . ?
Si11 C1 Si13 C132 163.9(2) . . . . ?
Ga1 C1 Si13 C132 -81.9(2) . . . . ?
Si1B C1 Si13 C132 21.0(3) . . . . ?
Si1C C1 Si1A C1A1 73.9(15) . . . . ?
Si13 C1 Si1A C1A1 109.3(15) . . . . ?
Si12 C1 Si1A C1A1 -149.3(14) . . . . ?
Si11 C1 Si1A C1A1 43.1(14) . . . . ?
Ga1 C1 Si1A C1A1 -46.7(15) . . . . ?
Si1B C1 Si1A C1A1 -163.7(14) . . . . ?
Si1C C1 Si1A C1A3 -38.2(9) . . . . ?
Si13 C1 Si1A C1A3 -2.8(9) . . . . ?
Si12 C1 Si1A C1A3 98.6(8) . . . . ?
Si11 C1 Si1A C1A3 -69.0(8) . . . . ?
Ga1 C1 Si1A C1A3 -158.8(8) . . . . ?
Si1B C1 Si1A C1A3 84.2(8) . . . . ?
Si1C C1 Si1A C1A2 -160.9(15) . . . . ?
Si13 C1 Si1A C1A2 -125.4(15) . . . . ?
Si12 C1 Si1A C1A2 -24.0(15) . . . . ?
Si11 C1 Si1A C1A2 168.4(16) . . . . ?
Ga1 C1 Si1A C1A2 78.5(15) . . . . ?
Si1B C1 Si1A C1A2 -38.5(15) . . . . ?
Si1A C1 Si1B C1B1 75.9(15) . . . . ?
Si1C C1 Si1B C1B1 -153.5(15) . . . . ?
Si13 C1 Si1B C1B1 -146.6(15) . . . . ?
Si12 C1 Si1B C1B1 55.4(15) . . . . ?
Si11 C1 Si1B C1B1 108.1(15) . . . . ?
Ga1 C1 Si1B C1B1 -44.1(15) . . . . ?
Si1A C1 Si1B C1B2 -31.1(14) . . . . ?
Si1C C1 Si1B C1B2 99.6(13) . . . . ?
Si13 C1 Si1B C1B2 106.5(13) . . . . ?
Si12 C1 Si1B C1B2 -51.6(13) . . . . ?
Si11 C1 Si1B C1B2 1.1(14) . . . . ?
Ga1 C1 Si1B C1B2 -151.0(13) . . . . ?
Si1A C1 Si1B C1B3 -164.0(9) . . . . ?
Si1C C1 Si1B C1B3 -33.3(10) . . . . ?
Si13 C1 Si1B C1B3 -26.4(9) . . . . ?
Si12 C1 Si1B C1B3 175.5(10) . . . . ?
Si11 C1 Si1B C1B3 -131.8(9) . . . . ?
Ga1 C1 Si1B C1B3 76.1(9) . . . . ?
Si1A C1 Si1C C1C1 -159(2) . . . . ?
Si13 C1 Si1C C1C1 65(2) . . . . ?
Si12 C1 Si1C C1C1 108(2) . . . . ?
Si11 C1 Si1C C1C1 -138(2) . . . . ?
Ga1 C1 Si1C C1C1 -34(2) . . . . ?
Si1B C1 Si1C C1C1 77(2) . . . . ?
Si1A C1 Si1C C1C3 73(2) . . . . ?
Si13 C1 Si1C C1C3 -63(2) . . . . ?
Si12 C1 Si1C C1C3 -21(2) . . . . ?
Si11 C1 Si1C C1C3 93.5(19) . . . . ?
Ga1 C1 Si1C C1C3 -162.7(19) . . . . ?
Si1B C1 Si1C C1C3 -51(2) . . . . ?
Si1A C1 Si1C C1C2 -45.4(10) . . . . ?
Si13 C1 Si1C C1C2 178.5(11) . . . . ?
Si12 C1 Si1C C1C2 -139.0(9) . . . . ?
Si11 C1 Si1C C1C2 -24.7(9) . . . . ?
Ga1 C1 Si1C C1C2 79.1(9) . . . . ?
Si1B C1 Si1C C1C2 -169.2(9) . . . . ?
C8 Ni2 Ga2 C2 -3.93(19) . . . . ?
C12 Ni2 Ga2 C2 -25.9(3) . . . . ?
C9 Ni2 Ga2 C2 35.7(2) . . . . ?
C11 Ni2 Ga2 C2 93.4(4) . . . . ?
C10 Ni2 Ga2 C2 73.2(2) . . . . ?
Ga1 Ni2 Ga2 C2 -134.28(14) . . . . ?
Ni1 Ni2 Ga2 C2 170.37(14) . . . . ?
C8 Ni2 Ga2 Ni1 -174.30(13) . . . . ?
C12 Ni2 Ga2 Ni1 163.8(3) . . . . ?
C9 Ni2 Ga2 Ni1 -134.68(14) . . . . ?
C11 Ni2 Ga2 Ni1 -77.0(3) . . . . ?
C10 Ni2 Ga2 Ni1 -97.20(16) . . . . ?
Ga1 Ni2 Ga2 Ni1 55.348(18) . . . . ?
C7 Ni1 Ga2 C2 17.6(2) . . . . ?
C3 Ni1 Ga2 C2 -12.85(18) . . . . ?
C4 Ni1 Ga2 C2 -53.78(18) . . . . ?
C6 Ni1 Ga2 C2 -57.7(8) . . . . ?
C5 Ni1 Ga2 C2 -85.0(2) . . . . ?
Ga1 Ni1 Ga2 C2 134.11(14) . . . . ?
Ni2 Ni1 Ga2 C2 -170.49(14) . . . . ?
C7 Ni1 Ga2 Ni2 -171.87(16) . . . . ?
C3 Ni1 Ga2 Ni2 157.64(12) . . . . ?
C4 Ni1 Ga2 Ni2 116.71(12) . . . . ?
C6 Ni1 Ga2 Ni2 112.8(8) . . . . ?
C5 Ni1 Ga2 Ni2 85.45(16) . . . . ?
Ga1 Ni1 Ga2 Ni2 -55.40(2) . . . . ?
Ni2 Ga2 C2 Si21 -170.77(4) . . . . ?
Ni1 Ga2 C2 Si21 -6.9(2) . . . . ?
Ni2 Ga2 C2 Si22 -51.8(2) . . . . ?
Ni1 Ga2 C2 Si22 112.08(13) . . . . ?
Ni2 Ga2 C2 Si23 68.22(19) . . . . ?
Ni1 Ga2 C2 Si23 -127.89(11) . . . . ?
Si22 C2 Si21 C212 -161.79(16) . . . . ?
Si23 C2 Si21 C212 71.28(19) . . . . ?
Ga2 C2 Si21 C212 -48.15(19) . . . . ?
Si22 C2 Si21 C213 -41.6(2) . . . . ?
Si23 C2 Si21 C213 -168.48(17) . . . . ?
Ga2 C2 Si21 C213 72.10(18) . . . . ?
Si22 C2 Si21 C211 78.5(2) . . . . ?
Si23 C2 Si21 C211 -48.4(2) . . . . ?
Ga2 C2 Si21 C211 -167.86(15) . . . . ?
Si21 C2 Si22 C223 -162.0(2) . . . . ?
Si23 C2 Si22 C223 -35.5(2) . . . . ?
Ga2 C2 Si22 C223 82.5(2) . . . . ?
Si21 C2 Si22 C221 78.32(19) . . . . ?
Si23 C2 Si22 C221 -155.09(16) . . . . ?
Ga2 C2 Si22 C221 -37.19(19) . . . . ?
Si21 C2 Si22 C222 -42.2(3) . . . . ?
Si23 C2 Si22 C222 84.4(3) . . . . ?
Ga2 C2 Si22 C222 -157.7(2) . . . . ?
Si21 C2 Si23 C231 -158.31(18) . . . . ?
Si22 C2 Si23 C231 74.8(2) . . . . ?
Ga2 C2 Si23 C231 -40.1(2) . . . . ?
Si21 C2 Si23 C232 79.6(2) . . . . ?
Si22 C2 Si23 C232 -47.3(2) . . . . ?
Ga2 C2 Si23 C232 -162.2(2) . . . . ?
Si21 C2 Si23 C233 -39.4(2) . . . . ?
Si22 C2 Si23 C233 -166.25(16) . . . . ?
Ga2 C2 Si23 C233 78.87(19) . . . . ?
